data_7228387
loop_
_publ_author_name
'Campos, Jose Jesus'
'Garc\'ia Grajeda, Blanca A.'
'Hern\'andez, Ir\'an Fernando'
'Guerrero, Jorge Antonio'
'H\"opfl, Herbert'
'Cruz, Adriana'

_publ_section_title
;
 Supramolecular networks in molecular complexes of pyridine boronic acids
 and polycarboxylic acids: Synthesis, structural characterization and
 fluorescent properties
;
_journal_name_full CrystEngComm
_journal_paper_doi 10.1039/C7CE00762K
_journal_year 2017
_chemical_formula_moiety 'C9 H5 O6, C5 H7 B N O2'
_chemical_formula_sum 'C14 H12 B N O8'
_chemical_formula_weight 333.06
_chemical_name_systematic
; 
 ? 
;
_space_group_IT_number 2
_symmetry_cell_setting triclinic
_symmetry_space_group_name_Hall '-P 1'
_symmetry_space_group_name_H-M 'P -1'
_atom_sites_solution_hydrogens geom
_atom_sites_solution_primary direct
_atom_sites_solution_secondary difmap
_audit_creation_method SHELXL-97
_audit_update_record
;
2015-09-03 deposited with the CCDC.
2017-06-05 downloaded from the CCDC.
;
_cell_angle_alpha 91.778(2)
_cell_angle_beta 104.295(2)
_cell_angle_gamma 96.157(2)
_cell_formula_units_Z 2
_cell_length_a 6.8238(10)
_cell_length_b 8.5146(13)
_cell_length_c 12.6237(19)
_cell_measurement_reflns_used 6309
_cell_measurement_temperature 100(2)
_cell_measurement_theta_max 28.35
_cell_measurement_theta_min 2.41
_cell_volume 705.39(18)
_computing_cell_refinement 'Bruker SAINT'
_computing_data_collection 'Bruker SMART'
_computing_data_reduction 'Bruker SAINT'
_computing_molecular_graphics 'Bruker SHELXTL'
_computing_publication_material 'Bruker SHELXTL'
_computing_structure_refinement 'SHELXL-97 (Sheldrick, 1997)'
_computing_structure_solution 'SHELXS-97 (Sheldrick, 1990)'
_diffrn_ambient_temperature 100(2)
_diffrn_measured_fraction_theta_full 0.996
_diffrn_measured_fraction_theta_max 0.996
_diffrn_measurement_device_type 'CCD area detector'
_diffrn_measurement_method 'phi and omega scans'
_diffrn_radiation_monochromator graphite
_diffrn_radiation_source 'fine-focus sealed tube'
_diffrn_radiation_type MoK\a
_diffrn_radiation_wavelength 0.71073
_diffrn_reflns_av_R_equivalents 0.0281
_diffrn_reflns_av_sigmaI/netI 0.0292
_diffrn_reflns_limit_h_max 8
_diffrn_reflns_limit_h_min -8
_diffrn_reflns_limit_k_max 10
_diffrn_reflns_limit_k_min -10
_diffrn_reflns_limit_l_max 14
_diffrn_reflns_limit_l_min -15
_diffrn_reflns_number 6783
_diffrn_reflns_theta_full 25.00
_diffrn_reflns_theta_max 25.00
_diffrn_reflns_theta_min 1.67
_exptl_absorpt_coefficient_mu 0.129
_exptl_absorpt_correction_T_max 0.95
_exptl_absorpt_correction_T_min 0.94
_exptl_absorpt_correction_type multi-scan
_exptl_absorpt_process_details SADABS
_exptl_crystal_colour colorless
_exptl_crystal_density_diffrn 1.568
_exptl_crystal_density_method 'not measured'
_exptl_crystal_description 'rectangular prism'
_exptl_crystal_F_000 344
_exptl_crystal_size_max 0.50
_exptl_crystal_size_mid 0.46
_exptl_crystal_size_min 0.42
_refine_diff_density_max 0.269
_refine_diff_density_min -0.265
_refine_diff_density_rms 0.053
_refine_ls_extinction_method none
_refine_ls_goodness_of_fit_ref 1.068
_refine_ls_hydrogen_treatment mixed
_refine_ls_matrix_type full
_refine_ls_number_parameters 232
_refine_ls_number_reflns 2472
_refine_ls_number_restraints 5
_refine_ls_restrained_S_all 1.067
_refine_ls_R_factor_all 0.0360
_refine_ls_R_factor_gt 0.0352
_refine_ls_shift/su_max 0.000
_refine_ls_shift/su_mean 0.000
_refine_ls_structure_factor_coef Fsqd
_refine_ls_weighting_details 'calc w=1/[\s^2^(Fo^2^)+(0.0493P)^2^+0.3280P] where P=(Fo^2^+2Fc^2^)/3'
_refine_ls_weighting_scheme calc
_refine_ls_wR_factor_gt 0.0960
_refine_ls_wR_factor_ref 0.0967
_reflns_number_gt 2412
_reflns_number_total 2472
_reflns_threshold_expression >2sigma(I)
_cod_data_source_file c7ce00762k2.cif
_cod_data_source_block 4vivim
_cod_depositor_comments
;
The following automatic conversions were performed:

'_symmetry_cell_setting' value 'Triclinic' changed to 'triclinic'
according to
/home/data/users/saulius/crontab/automatic-downloads/rss-feeds/RSC/lib/dictionaries/cif_core.dic
dictionary named 'cif_core.dic' version 2.4.2 from 2011-04-26.

Automatic conversion script
Id: cif_fix_values 4973 2017-02-22 13:04:09Z antanas 
;
_cod_original_sg_symbol_H-M P-1
_cod_database_code 7228387

loop_
_symmetry_equiv_pos_as_xyz
'x, y, z'
'-x, -y, -z'

loop_
_atom_site_label
_atom_site_type_symbol
_atom_site_fract_x
_atom_site_fract_y
_atom_site_fract_z
_atom_site_U_iso_or_equiv
_atom_site_adp_type
_atom_site_occupancy
_atom_site_symmetry_multiplicity
_atom_site_calc_flag
_atom_site_refinement_flags
B1 B 0.2484(2) 1.11601(19) 0.48346(13) 0.0159(3) Uani 1 1 d .
N1 N 0.21361(18) 0.66529(14) 0.47230(10) 0.0168(3) Uani 1 1 d D
H1A H 0.182(3) 0.5931(14) 0.4221(10) 0.025 Uiso 1 1 d D
O1 O 0.16198(16) 1.12916(12) 0.37625(8) 0.0197(3) Uani 1 1 d D
H1' H 0.159(3) 1.2249(6) 0.3624(15) 0.029 Uiso 1 1 d D
O2 O 0.31826(16) 1.24622(12) 0.55250(8) 0.0201(3) Uani 1 1 d D
H2' H 0.383(3) 1.237(2) 0.6174(5) 0.030 Uiso 1 1 d D
C1 C 0.2634(2) 0.94098(17) 0.52226(12) 0.0158(3) Uani 1 1 d .
C2 C 0.2007(2) 0.81529(17) 0.44424(12) 0.0165(3) Uani 1 1 d .
H2 H 0.1476 0.8358 0.3697 0.020 Uiso 1 1 calc R
C3 C 0.2849(2) 0.62873(17) 0.57628(12) 0.0173(3) Uani 1 1 d .
H3 H 0.2927 0.5213 0.5934 0.021 Uiso 1 1 calc R
C4 C 0.3468(2) 0.74720(17) 0.65797(12) 0.0178(3) Uani 1 1 d .
H4 H 0.3954 0.7227 0.7321 0.021 Uiso 1 1 calc R
C5 C 0.3371(2) 0.90301(17) 0.63060(12) 0.0169(3) Uani 1 1 d .
H5 H 0.3814 0.9855 0.6866 0.020 Uiso 1 1 calc R
O3 O 0.13440(15) 0.43542(11) 0.31654(8) 0.0172(2) Uani 1 1 d .
O4 O -0.12445(15) 0.56743(11) 0.24458(8) 0.0166(2) Uani 1 1 d .
O5 O -0.53346(16) 0.38382(13) -0.12299(9) 0.0240(3) Uani 1 1 d D
H5' H -0.6416(16) 0.386(2) -0.1720(12) 0.036 Uiso 1 1 d D
O6 O -0.42102(15) 0.23679(12) -0.24118(8) 0.0184(2) Uani 1 1 d .
O7 O 0.25777(15) 0.04325(12) -0.08930(8) 0.0177(2) Uani 1 1 d D
H7' H 0.3614(16) -0.0033(19) -0.0861(15) 0.027 Uiso 1 1 d D
O8 O 0.43014(15) 0.11411(12) 0.08436(8) 0.0182(2) Uani 1 1 d .
C6 C -0.0314(2) 0.37309(16) 0.12944(11) 0.0137(3) Uani 1 1 d .
C7 C -0.2010(2) 0.37697(16) 0.04194(11) 0.0141(3) Uani 1 1 d .
H7 H -0.3077 0.4355 0.0504 0.017 Uiso 1 1 calc R
C8 C -0.2161(2) 0.29584(16) -0.05812(11) 0.0138(3) Uani 1 1 d .
C9 C -0.0598(2) 0.21099(16) -0.07193(11) 0.0137(3) Uani 1 1 d .
H9 H -0.0684 0.1569 -0.1402 0.016 Uiso 1 1 calc R
C10 C 0.1093(2) 0.20663(16) 0.01572(11) 0.0139(3) Uani 1 1 d .
C11 C 0.1231(2) 0.28634(16) 0.11602(11) 0.0141(3) Uani 1 1 d .
H11 H 0.2386 0.2813 0.1754 0.017 Uiso 1 1 calc R
C12 C -0.0083(2) 0.46532(16) 0.23725(11) 0.0135(3) Uani 1 1 d .
C13 C -0.4001(2) 0.30191(16) -0.15112(11) 0.0144(3) Uani 1 1 d .
C14 C 0.2815(2) 0.11752(16) 0.00697(11) 0.0142(3) Uani 1 1 d .

loop_
_atom_site_aniso_label
_atom_site_aniso_U_11
_atom_site_aniso_U_22
_atom_site_aniso_U_33
_atom_site_aniso_U_23
_atom_site_aniso_U_13
_atom_site_aniso_U_12
B1 0.0138(7) 0.0197(8) 0.0151(8) 0.0001(6) 0.0040(6) 0.0052(6)
N1 0.0187(6) 0.0171(6) 0.0143(6) -0.0034(5) 0.0036(5) 0.0029(5)
O1 0.0249(6) 0.0171(5) 0.0161(5) 0.0016(4) 0.0021(4) 0.0051(4)
O2 0.0259(6) 0.0172(5) 0.0152(5) 0.0006(4) -0.0001(4) 0.0057(4)
C1 0.0131(7) 0.0194(7) 0.0156(7) -0.0006(6) 0.0045(5) 0.0039(5)
C2 0.0170(7) 0.0201(7) 0.0132(7) 0.0018(5) 0.0036(6) 0.0053(6)
C3 0.0174(7) 0.0179(7) 0.0168(7) 0.0023(6) 0.0038(6) 0.0037(6)
C4 0.0192(7) 0.0204(7) 0.0132(7) 0.0018(6) 0.0020(6) 0.0034(6)
C5 0.0169(7) 0.0182(7) 0.0150(7) -0.0030(5) 0.0033(6) 0.0018(5)
O3 0.0200(5) 0.0183(5) 0.0119(5) -0.0014(4) -0.0003(4) 0.0073(4)
O4 0.0189(5) 0.0181(5) 0.0127(5) -0.0019(4) 0.0017(4) 0.0080(4)
O5 0.0199(6) 0.0337(6) 0.0162(6) -0.0078(4) -0.0038(4) 0.0163(5)
O6 0.0206(5) 0.0219(5) 0.0117(5) -0.0033(4) 0.0005(4) 0.0071(4)
O7 0.0182(5) 0.0221(5) 0.0137(5) -0.0033(4) 0.0031(4) 0.0100(4)
O8 0.0169(5) 0.0224(5) 0.0148(5) -0.0025(4) 0.0010(4) 0.0088(4)
C6 0.0166(7) 0.0124(7) 0.0123(7) 0.0010(5) 0.0040(6) 0.0021(5)
C7 0.0155(7) 0.0136(7) 0.0142(7) 0.0008(5) 0.0044(6) 0.0045(5)
C8 0.0163(7) 0.0116(6) 0.0130(7) 0.0011(5) 0.0027(6) 0.0022(5)
C9 0.0177(7) 0.0126(7) 0.0115(7) -0.0002(5) 0.0048(5) 0.0026(5)
C10 0.0161(7) 0.0124(6) 0.0141(7) 0.0007(5) 0.0051(6) 0.0025(5)
C11 0.0146(7) 0.0145(7) 0.0126(7) 0.0018(5) 0.0018(5) 0.0023(5)
C12 0.0144(7) 0.0136(7) 0.0122(7) 0.0011(5) 0.0028(5) 0.0021(5)
C13 0.0171(7) 0.0127(7) 0.0135(7) 0.0000(5) 0.0036(6) 0.0030(5)
C14 0.0171(7) 0.0134(7) 0.0128(7) 0.0011(5) 0.0042(6) 0.0029(5)

loop_
_atom_type_symbol
_atom_type_description
_atom_type_scat_dispersion_real
_atom_type_scat_dispersion_imag
_atom_type_scat_source
C C 0.0033 0.0016 'International Tables Vol C Tables 4.2.6.8 and 6.1.1.4'
H H 0.0000 0.0000 'International Tables Vol C Tables 4.2.6.8 and 6.1.1.4'
B B 0.0013 0.0007 'International Tables Vol C Tables 4.2.6.8 and 6.1.1.4'
N N 0.0061 0.0033 'International Tables Vol C Tables 4.2.6.8 and 6.1.1.4'
O O 0.0106 0.0060 'International Tables Vol C Tables 4.2.6.8 and 6.1.1.4'

loop_
_geom_angle_atom_site_label_1
_geom_angle_atom_site_label_2
_geom_angle_atom_site_label_3
_geom_angle
O1 B1 O2 121.00(13)
O1 B1 C1 116.13(13)
O2 B1 C1 122.86(13)
C3 N1 C2 122.21(13)
C2 C1 C5 116.70(13)
C2 C1 B1 118.71(13)
C5 C1 B1 124.59(13)
N1 C2 C1 121.14(13)
N1 C3 C4 119.75(13)
C3 C4 C5 118.98(13)
C4 C5 C1 121.22(13)
C11 C6 C7 119.00(13)
C11 C6 C12 119.37(12)
C7 C6 C12 121.60(12)
C6 C7 C8 120.77(13)
C9 C8 C7 120.15(13)
C9 C8 C13 120.07(12)
C7 C8 C13 119.78(12)
C10 C9 C8 119.04(13)
C9 C10 C11 120.75(13)
C9 C10 C14 121.92(12)
C11 C10 C14 117.33(12)
C6 C11 C10 120.29(13)
O4 C12 O3 123.05(12)
O4 C12 C6 120.35(12)
O3 C12 C6 116.59(12)
O6 C13 O5 124.98(13)
O6 C13 C8 123.17(12)
O5 C13 C8 111.85(12)
O8 C14 O7 123.99(13)
O8 C14 C10 121.69(12)
O7 C14 C10 114.31(12)

loop_
_geom_bond_atom_site_label_1
_geom_bond_atom_site_label_2
_geom_bond_distance
B1 O1 1.3496(19)
B1 O2 1.3556(19)
B1 C1 1.589(2)
N1 C3 1.3413(19)
N1 C2 1.3421(19)
C1 C2 1.388(2)
C1 C5 1.397(2)
C3 C4 1.374(2)
C4 C5 1.385(2)
O3 C12 1.2660(17)
O4 C12 1.2537(17)
O5 C13 1.3118(17)
O6 C13 1.2183(17)
O7 C14 1.3177(17)
O8 C14 1.2261(17)
C6 C11 1.391(2)
C6 C7 1.393(2)
C6 C12 1.5148(19)
C7 C8 1.396(2)
C8 C9 1.393(2)
C8 C13 1.4989(19)
C9 C10 1.392(2)
C10 C11 1.395(2)
C10 C14 1.4896(19)

loop_
_geom_torsion_atom_site_label_1
_geom_torsion_atom_site_label_2
_geom_torsion_atom_site_label_3
_geom_torsion_atom_site_label_4
_geom_torsion
O1 B1 C1 C2 4.1(2)
O2 B1 C1 C2 -175.57(13)
O1 B1 C1 C5 -176.22(13)
O2 B1 C1 C5 4.1(2)
C3 N1 C2 C1 0.8(2)
C5 C1 C2 N1 -0.9(2)
B1 C1 C2 N1 178.75(12)
C2 N1 C3 C4 0.3(2)
N1 C3 C4 C5 -1.1(2)
C3 C4 C5 C1 0.9(2)
C2 C1 C5 C4 0.1(2)
B1 C1 C5 C4 -179.54(13)
C11 C6 C7 C8 -0.3(2)
C12 C6 C7 C8 177.63(12)
C6 C7 C8 C9 -0.7(2)
C6 C7 C8 C13 -179.95(12)
C7 C8 C9 C10 0.9(2)
C13 C8 C9 C10 -179.79(12)
C8 C9 C10 C11 -0.2(2)
C8 C9 C10 C14 179.65(12)
C7 C6 C11 C10 1.0(2)
C12 C6 C11 C10 -176.98(12)
C9 C10 C11 C6 -0.7(2)
C14 C10 C11 C6 179.37(12)
C11 C6 C12 O4 166.21(13)
C7 C6 C12 O4 -11.7(2)
C11 C6 C12 O3 -12.52(19)
C7 C6 C12 O3 169.56(12)
C9 C8 C13 O6 -0.9(2)
C7 C8 C13 O6 178.37(13)
C9 C8 C13 O5 178.59(13)
C7 C8 C13 O5 -2.13(19)
C9 C10 C14 O8 179.94(13)
C11 C10 C14 O8 -0.2(2)
C9 C10 C14 O7 -0.74(19)
C11 C10 C14 O7 179.15(12)
